data_7134408
loop_
_publ_author_name
'Povarov, Svyatoslav A.'
'Iukhnevich, Ekaterina D.'
'Alekseevskiy, Pavel V.'
'Pavlov, Dmitry I.'
'Potapov, Andrei S.'
'Yushina, Irina D.'
'Milichko, Valentin A.'
'Kulakova, Alena N.'

_publ_section_title
;
 Co-ligand tuning of MOF structural anisotropy for giant optical
 birefringence
;
_journal_issue 44
_journal_name_full 'Chemical Communications'
_journal_page_first 8047
_journal_page_last 8050
_journal_paper_doi 10.1039/D5CC01224D
_journal_volume 61
_journal_year 2025
_chemical_formula_moiety 'C43 H30 Cd2 N2 O9'
_chemical_formula_sum 'C43 H30 Cd2 N2 O9'
_chemical_formula_weight 943.49
_space_group_crystal_system triclinic
_space_group_IT_number 2
_space_group_name_Hall '-P 1'
_space_group_name_H-M_alt 'P -1'
_atom_sites_solution_hydrogens geom
_atom_sites_solution_primary dual
_audit_creation_date 2024-08-16
_audit_creation_method
;
Olex2 1.5
(compiled 2024.02.16 svn.r378c4104 for OlexSys, GUI svn.r6928)
;
_audit_update_record
;
2024-08-16 deposited with the CCDC.	2025-04-08 downloaded from the CCDC.
;
_cell_angle_alpha 68.088(2)
_cell_angle_beta 86.824(2)
_cell_angle_gamma 80.224(2)
_cell_formula_units_Z 2
_cell_length_a 9.5713(7)
_cell_length_b 12.6619(8)
_cell_length_c 16.6423(9)
_cell_measurement_reflns_used 4816
_cell_measurement_temperature 150.00
_cell_measurement_theta_max 26.56
_cell_measurement_theta_min 2.16
_cell_volume 1843.9(2)
_computing_cell_refinement 'SAINT (Bruker-AXS, 2016)'
_computing_data_collection 'APEX3 (Bruker-AXS, 2016)'
_computing_data_reduction 'SAINT (Bruker-AXS, 2016)'
_computing_molecular_graphics 'Olex2 1.5 (Dolomanov et al., 2009)'
_computing_publication_material 'Olex2 1.5 (Dolomanov et al., 2009)'
_computing_structure_refinement 'SHELXL 2014/7 (Sheldrick, 2015)'
_computing_structure_solution 'SHELXT 2014/5 (Sheldrick, 2014)'
_diffrn_ambient_temperature 150.00
_diffrn_detector PIXEL
_diffrn_detector_area_resol_mean 7.41
_diffrn_detector_type 'Bruker PHOTON III area detector'
_diffrn_measured_fraction_theta_full 0.996
_diffrn_measured_fraction_theta_max 0.992
_diffrn_measurement_device 'three-circle diffractometer'
_diffrn_measurement_device_type 'Bruker D8 Venture diffractometer'
_diffrn_measurement_method '\w and \f scans'
_diffrn_radiation_type MoK\a/
_diffrn_radiation_wavelength 0.71073
_diffrn_reflns_av_R_equivalents 0.0553
_diffrn_reflns_av_unetI/netI 0.0872
_diffrn_reflns_Laue_measured_fraction_full 0.996
_diffrn_reflns_Laue_measured_fraction_max 0.992
_diffrn_reflns_limit_h_max 12
_diffrn_reflns_limit_h_min -12
_diffrn_reflns_limit_k_max 16
_diffrn_reflns_limit_k_min -16
_diffrn_reflns_limit_l_max 21
_diffrn_reflns_limit_l_min -21
_diffrn_reflns_number 19071
_diffrn_reflns_point_group_measured_fraction_full 0.996
_diffrn_reflns_point_group_measured_fraction_max 0.992
_diffrn_reflns_theta_full 25.242
_diffrn_reflns_theta_max 27.150
_diffrn_reflns_theta_min 1.764
_diffrn_source 'Incoatec IuS3.0 microfocus X-ray tube'
_diffrn_source_current 1.4
_diffrn_source_power 0.07
_diffrn_source_voltage 50.0
_diffrn_standards_number 0
_exptl_absorpt_coefficient_mu 1.215
_exptl_absorpt_correction_T_max 0.7455
_exptl_absorpt_correction_T_min 0.6490
_exptl_absorpt_correction_type multi-scan
_exptl_absorpt_process_details
;
SADABS-2016/2 (Bruker,2016/2) was used for absorption correction.
wR2(int) was 0.0991 before and 0.0507 after correction.
The Ratio of minimum to maximum transmission is 0.8706.
The \l/2 correction factor is Not present.
;
_exptl_crystal_colour 'clear colourless'
_exptl_crystal_colour_lustre clear
_exptl_crystal_colour_primary colourless
_exptl_crystal_density_diffrn 1.699
_exptl_crystal_description plate
_exptl_crystal_F_000 940
_exptl_crystal_size_max 0.09
_exptl_crystal_size_mid 0.06
_exptl_crystal_size_min 0.02
_refine_diff_density_max 0.884
_refine_diff_density_min -1.007
_refine_diff_density_rms 0.134
_refine_ls_extinction_method none
_refine_ls_goodness_of_fit_ref 1.027
_refine_ls_hydrogen_treatment constr
_refine_ls_matrix_type full
_refine_ls_number_parameters 507
_refine_ls_number_reflns 8127
_refine_ls_number_restraints 0
_refine_ls_restrained_S_all 1.027
_refine_ls_R_factor_all 0.0778
_refine_ls_R_factor_gt 0.0474
_refine_ls_shift/su_max 0.003
_refine_ls_shift/su_mean 0.000
_refine_ls_structure_factor_coef Fsqd
_refine_ls_weighting_details 'w=1/[\s^2^(Fo^2^)+(0.0268P)^2^+1.0270P] where P=(Fo^2^+2Fc^2^)/3'
_refine_ls_weighting_scheme calc
_refine_ls_wR_factor_gt 0.0809
_refine_ls_wR_factor_ref 0.0896
_reflns_Friedel_coverage 0.000
_reflns_number_gt 5831
_reflns_number_total 8127
_reflns_threshold_expression 'I > 2\s(I)'
_cod_data_source_file d5cc01224d2.cif
_cod_data_source_block kl-48_dpe
_cod_depositor_comments 'Adding full bibliography for 7134407--7134409.cif.'
_cod_original_cell_volume 1844.0(2)
_cod_database_code 7134408
_shelx_shelxl_version_number 2014/7
_shelx_space_group_comment
;
The symmetry employed for this shelxl refinement is uniquely defined
by the following loop, which should always be used as a source of
symmetry information in preference to the above space-group names.
They are only intended as comments.
;
_olex2_refinement_description
;
1. Fixed Uiso
 At 1.2 times of:
  All C(H) groups
 At 1.5 times of:
  All C(H,H,H) groups
2.a Aromatic/amide H refined with riding coordinates:
 C00D(H00D), C00E(H00E), C00G(H00G), C00J(H00J), C00N(H00N), C00O(H00O),
 C00T(H00T), C00X(H00X), C00Z(H00Z), C010(H010), C013(H013), C014(H014),
 C015(H015), C017(H017), C018(H018), C019(H019), C01A(H01A), C01B(H01B),
 C01C(H01C), C01D(H01D), C01E(H01E), C01F(H01F), C01G(H01G), C01I(H01I)
2.b Idealised Me refined as rotating group:
 C01J(H01H,H01J,H01K), C01K(H01L,H01M,H01N)
;
_olex2_submission_original_sample_id KL-48_dpe
_olex2_submission_special_instructions 'No special instructions were received'

loop_
_space_group_symop_operation_xyz
'x, y, z'
'-x, -y, -z'

loop_
_atom_site_label
_atom_site_type_symbol
_atom_site_fract_x
_atom_site_fract_y
_atom_site_fract_z
_atom_site_U_iso_or_equiv
_atom_site_adp_type
_atom_site_occupancy
_atom_site_site_symmetry_order
_atom_site_calc_flag
_atom_site_refinement_flags_posn
_atom_site_refinement_flags_adp
_atom_site_refinement_flags_occupancy
_atom_site_disorder_assembly
_atom_site_disorder_group
Cd01 Cd -0.48797(4) -0.50935(3) 0.87261(2) 0.01557(9) Uani 1 1 d . . . . .
Cd02 Cd 0.51380(4) 0.68560(3) 0.23777(2) 0.01700(10) Uani 1 1 d . . . . .
O003 O 0.3848(3) -0.3102(2) 1.12390(18) 0.0206(8) Uani 1 1 d . . . . .
O004 O -0.3374(3) -0.4698(3) 0.94545(19) 0.0218(8) Uani 1 1 d . . . . .
O005 O 0.4030(4) 0.5622(3) 0.33929(19) 0.0265(8) Uani 1 1 d . . . . .
O006 O -0.3511(3) 0.4981(3) 0.23484(19) 0.0214(7) Uani 1 1 d . . . . .
O007 O -0.3797(4) 0.3388(3) 0.21616(19) 0.0266(8) Uani 1 1 d . . . . .
O008 O -0.3747(4) -0.3737(3) 1.0344(2) 0.0274(8) Uani 1 1 d . . . . .
O009 O 0.3491(4) 0.4743(3) 0.25206(19) 0.0245(8) Uani 1 1 d . . . . .
O00A O 0.7451(3) 0.6993(3) 0.2353(2) 0.0249(8) Uani 1 1 d . . . . .
O00B O 0.4707(4) -0.1521(3) 1.1016(2) 0.0331(9) Uani 1 1 d . . . . .
N00C N 0.4665(4) 0.8126(3) 0.3075(2) 0.0188(9) Uani 1 1 d . . . . .
C00D C 0.2771(5) -0.2211(4) 0.9506(3) 0.0196(11) Uani 1 1 d . . . . .
H00D H 0.2971 -0.3028 0.9771 0.023 Uiso 1 1 calc R U . . .
C00E C -0.2247(5) 0.1991(4) 0.3704(3) 0.0193(10) Uani 1 1 d . . . . .
H00E H -0.2495 0.1614 0.3348 0.023 Uiso 1 1 calc R U . . .
N1 N 0.9575(5) 0.6650(4) 0.1742(3) 0.0347(11) Uani 1 1 d . . . . .
C00G C -0.2206(5) 0.3727(4) 0.3952(3) 0.0213(11) Uani 1 1 d . . . . .
H00G H -0.2434 0.4542 0.3772 0.026 Uiso 1 1 calc R U . . .
C00H C 0.3529(5) 0.4852(4) 0.3242(3) 0.0182(10) Uani 1 1 d . . . . .
C00I C 0.0864(5) 0.1524(4) 0.6036(3) 0.0149(10) Uani 1 1 d . . . . .
C00J C 0.1474(5) 0.0957(4) 0.6852(3) 0.0170(10) Uani 1 1 d . . . . .
H00J H 0.2307 0.1184 0.6977 0.020 Uiso 1 1 calc R U . . .
C00K C 0.3256(5) -0.1536(4) 0.9896(3) 0.0181(10) Uani 1 1 d . . . . .
C00L C -0.2568(5) 0.3180(4) 0.3437(3) 0.0193(11) Uani 1 1 d . . . . .
C00M C 0.0913(5) 0.0061(4) 0.7504(3) 0.0163(10) Uani 1 1 d . . . . .
C00N C 0.2004(5) -0.1704(4) 0.8740(3) 0.0173(10) Uani 1 1 d . . . . .
H00N H 0.1680 -0.2175 0.8484 0.021 Uiso 1 1 calc R U . . .
C00O C 0.3002(5) -0.0343(4) 0.9481(3) 0.0248(12) Uani 1 1 d . . . . .
H00O H 0.3362 0.0131 0.9720 0.030 Uiso 1 1 calc R U . . .
C00P C -0.1178(5) 0.1887(4) 0.5022(3) 0.0149(10) Uani 1 1 d . . . . .
C00Q C 0.2898(5) 0.3984(4) 0.4000(3) 0.0171(10) Uani 1 1 d . . . . .
C00R C -0.1046(5) -0.1187(4) 0.7938(3) 0.0167(10) Uani 1 1 d . . . . .
C00S C -0.0318(5) -0.0258(4) 0.7310(3) 0.0176(10) Uani 1 1 d . . . . .
C00T C -0.0958(5) 0.0337(4) 0.6492(3) 0.0166(10) Uani 1 1 d . . . . .
H00T H -0.1800 0.0121 0.6368 0.020 Uiso 1 1 calc R U . . .
C00U C 0.1594(5) 0.2383(4) 0.5342(3) 0.0164(10) Uani 1 1 d . . . . .
C00V C -0.3275(5) -0.3846(4) 0.9661(3) 0.0197(11) Uani 1 1 d . . . . .
C00W C 0.1704(5) -0.0510(4) 0.8342(3) 0.0162(10) Uani 1 1 d . . . . .
C00X C -0.2380(5) -0.1954(4) 0.9245(3) 0.0225(11) Uani 1 1 d . . . . .
H00X H -0.2799 -0.1878 0.9756 0.027 Uiso 1 1 calc R U . . .
C00Y C 0.4004(5) -0.2077(4) 1.0754(3) 0.0173(10) Uani 1 1 d . . . . .
C00Z C -0.1506(5) 0.3085(4) 0.4738(3) 0.0230(11) Uani 1 1 d . . . . .
H00Z H -0.1248 0.3470 0.5086 0.028 Uiso 1 1 calc R U . . .
C010 C -0.1563(5) 0.1348(4) 0.4494(3) 0.0189(10) Uani 1 1 d . . . . .
H010 H -0.1356 0.0532 0.4676 0.023 Uiso 1 1 calc R U . . .
C011 C -0.0400(5) 0.1232(4) 0.5856(3) 0.0166(10) Uani 1 1 d . . . . .
C012 C -0.2505(5) -0.2915(4) 0.9055(3) 0.0193(10) Uani 1 1 d . . . . .
C013 C -0.1650(5) -0.1101(4) 0.8697(3) 0.0231(11) Uani 1 1 d . . . . .
H013 H -0.1562 -0.0457 0.8841 0.028 Uiso 1 1 calc R U . . .
C014 C 0.1991(5) 0.3333(4) 0.5445(3) 0.0209(11) Uani 1 1 d . . . . .
H014 H 0.1822 0.3437 0.5981 0.025 Uiso 1 1 calc R U . . .
C015 C -0.1900(5) -0.2995(4) 0.8296(3) 0.0229(11) Uani 1 1 d . . . . .
H015 H -0.1979 -0.3642 0.8152 0.027 Uiso 1 1 calc R U . . .
C016 C -0.3329(5) 0.3880(4) 0.2594(3) 0.0218(11) Uani 1 1 d . . . . .
C017 C 0.2630(5) 0.4129(4) 0.4779(3) 0.0202(11) Uani 1 1 d . . . . .
H017 H 0.2884 0.4777 0.4858 0.024 Uiso 1 1 calc R U . . .
C018 C 0.4754(5) 0.9251(4) 0.2694(3) 0.0230(11) Uani 1 1 d . . . . .
H018 H 0.4778 0.9584 0.2080 0.028 Uiso 1 1 calc R U . . .
C019 C 0.8192(6) 0.6720(4) 0.1800(3) 0.0268(12) Uani 1 1 d . . . . .
H019 H 0.7717 0.6548 0.1388 0.032 Uiso 1 1 calc R U . . .
C01A C 0.1899(5) 0.2232(4) 0.4564(3) 0.0187(10) Uani 1 1 d . . . . .
H01A H 0.1669 0.1574 0.4488 0.022 Uiso 1 1 calc R U . . .
C01B C 0.2225(5) 0.0148(4) 0.8722(3) 0.0256(12) Uani 1 1 d . . . . .
H01B H 0.2042 0.0965 0.8451 0.031 Uiso 1 1 calc R U . . .
C01C C 0.4811(5) 0.9941(4) 0.3158(3) 0.0228(11) Uani 1 1 d . . . . .
H01C H 0.4854 1.0738 0.2863 0.027 Uiso 1 1 calc R U . . .
C01D C 0.4664(5) 0.8313(4) 0.4452(3) 0.0262(12) Uani 1 1 d . . . . .
H01D H 0.4622 0.7958 0.5065 0.031 Uiso 1 1 calc R U . . .
C01E C -0.1189(5) -0.2146(4) 0.7751(3) 0.0238(11) Uani 1 1 d . . . . .
H01E H -0.0786 -0.2216 0.7236 0.029 Uiso 1 1 calc R U . . .
C01F C 0.2532(5) 0.3024(4) 0.3897(3) 0.0194(11) Uani 1 1 d . . . . .
H01F H 0.2719 0.2912 0.3366 0.023 Uiso 1 1 calc R U . . .
C01G C 0.4959(5) 1.0194(5) 0.4565(3) 0.0286(12) Uani 1 1 d . . . . .
H01G H 0.5002 1.0987 0.4251 0.034 Uiso 1 1 calc R U . . .
C01H C 0.4807(5) 0.9473(4) 0.4065(3) 0.0221(11) Uani 1 1 d . . . . .
C01I C 0.4587(5) 0.7688(4) 0.3942(3) 0.0265(12) Uani 1 1 d . . . . .
H01I H 0.4471 0.6902 0.4217 0.032 Uiso 1 1 calc R U . . .
C01J C 1.0355(7) 0.6342(6) 0.1058(4) 0.0590(19) Uani 1 1 d . . . . .
H01H H 0.9717 0.6085 0.0753 0.088 Uiso 1 1 calc R U . . .
H01J H 1.1145 0.5718 0.1315 0.088 Uiso 1 1 calc R U . . .
H01K H 1.0723 0.7016 0.0648 0.088 Uiso 1 1 calc R U . . .
C01K C 1.0410(7) 0.6873(7) 0.2350(5) 0.077(3) Uani 1 1 d . . . . .
H01L H 0.9853 0.7462 0.2539 0.116 Uiso 1 1 calc R U . . .
H01M H 1.1275 0.7147 0.2066 0.116 Uiso 1 1 calc R U . . .
H01N H 1.0665 0.6160 0.2854 0.116 Uiso 1 1 calc R U . . .

loop_
_atom_site_aniso_label
_atom_site_aniso_U_11
_atom_site_aniso_U_22
_atom_site_aniso_U_33
_atom_site_aniso_U_23
_atom_site_aniso_U_13
_atom_site_aniso_U_12
Cd01 0.0185(2) 0.01580(18) 0.01061(17) -0.00150(14) -0.00163(14) -0.00527(14)
Cd02 0.0205(2) 0.01899(19) 0.01229(18) -0.00450(14) -0.00061(14) -0.00799(15)
O003 0.028(2) 0.0162(17) 0.0137(17) -0.0020(14) -0.0041(14) -0.0012(15)
O004 0.025(2) 0.0198(17) 0.0197(18) -0.0033(14) -0.0062(14) -0.0094(15)
O005 0.040(2) 0.0220(18) 0.0204(18) -0.0078(15) 0.0113(16) -0.0164(17)
O006 0.020(2) 0.0213(18) 0.0173(17) 0.0002(14) -0.0030(14) -0.0037(14)
O007 0.037(2) 0.0237(18) 0.0171(18) -0.0069(15) -0.0087(15) 0.0030(16)
O008 0.038(2) 0.0278(19) 0.0195(19) -0.0087(15) 0.0107(16) -0.0163(17)
O009 0.035(2) 0.0239(18) 0.0131(17) -0.0041(14) 0.0062(15) -0.0093(16)
O00A 0.021(2) 0.0277(19) 0.0284(19) -0.0134(16) 0.0048(15) -0.0053(15)
O00B 0.057(3) 0.0267(19) 0.0158(18) -0.0006(15) -0.0146(17) -0.0189(18)
N00C 0.020(2) 0.022(2) 0.016(2) -0.0079(17) 0.0049(17) -0.0055(17)
C00D 0.021(3) 0.016(2) 0.020(3) -0.005(2) -0.002(2) 0.000(2)
C00E 0.019(3) 0.025(3) 0.012(2) -0.004(2) -0.0006(19) -0.004(2)
N1 0.019(3) 0.041(3) 0.048(3) -0.022(2) 0.003(2) -0.001(2)
C00G 0.022(3) 0.016(2) 0.024(3) -0.005(2) -0.004(2) -0.003(2)
C00H 0.012(3) 0.017(2) 0.024(3) -0.006(2) 0.000(2) 0.000(2)
C00I 0.017(3) 0.014(2) 0.012(2) -0.0021(18) 0.0019(19) -0.0035(19)
C00J 0.019(3) 0.018(2) 0.015(2) -0.0044(19) -0.0031(19) -0.007(2)
C00K 0.027(3) 0.018(2) 0.007(2) -0.0014(19) -0.0042(19) -0.004(2)
C00L 0.021(3) 0.019(2) 0.013(2) -0.0003(19) 0.002(2) -0.003(2)
C00M 0.017(3) 0.016(2) 0.014(2) -0.0033(19) -0.0017(19) -0.0049(19)
C00N 0.018(3) 0.017(2) 0.019(2) -0.010(2) -0.001(2) -0.003(2)
C00O 0.037(3) 0.019(3) 0.018(3) -0.003(2) -0.005(2) -0.011(2)
C00P 0.014(3) 0.016(2) 0.012(2) -0.0014(18) 0.0017(18) -0.0046(19)
C00Q 0.021(3) 0.015(2) 0.013(2) -0.0003(19) 0.0034(19) -0.006(2)
C00R 0.013(3) 0.018(2) 0.015(2) 0.0009(19) -0.0006(19) -0.0056(19)
C00S 0.017(3) 0.020(2) 0.016(2) -0.006(2) 0.0001(19) -0.003(2)
C00T 0.012(3) 0.020(2) 0.016(2) -0.0025(19) -0.0026(19) -0.008(2)
C00U 0.016(3) 0.013(2) 0.016(2) 0.0003(19) -0.0009(19) -0.0030(19)
C00V 0.020(3) 0.023(3) 0.015(2) -0.004(2) -0.003(2) -0.004(2)
C00W 0.020(3) 0.014(2) 0.012(2) -0.0001(19) 0.0003(19) -0.007(2)
C00X 0.028(3) 0.027(3) 0.014(2) -0.008(2) 0.007(2) -0.010(2)
C00Y 0.018(3) 0.017(2) 0.017(2) -0.007(2) 0.001(2) -0.002(2)
C00Z 0.032(3) 0.019(2) 0.021(3) -0.009(2) -0.004(2) -0.005(2)
C010 0.019(3) 0.012(2) 0.021(3) -0.0026(19) 0.000(2) 0.001(2)
C011 0.017(3) 0.017(2) 0.011(2) -0.0020(19) -0.0011(19) 0.003(2)
C012 0.020(3) 0.023(3) 0.015(2) -0.004(2) -0.002(2) -0.010(2)
C013 0.032(3) 0.017(2) 0.020(3) -0.005(2) 0.003(2) -0.009(2)
C014 0.022(3) 0.028(3) 0.012(2) -0.006(2) 0.001(2) -0.005(2)
C015 0.030(3) 0.020(3) 0.021(3) -0.006(2) 0.003(2) -0.015(2)
C016 0.018(3) 0.025(3) 0.019(3) -0.007(2) 0.000(2) 0.002(2)
C017 0.030(3) 0.018(2) 0.013(2) -0.0040(19) 0.001(2) -0.009(2)
C018 0.018(3) 0.029(3) 0.022(3) -0.009(2) 0.001(2) -0.003(2)
C019 0.029(3) 0.026(3) 0.027(3) -0.008(2) 0.003(2) -0.011(2)
C01A 0.021(3) 0.018(2) 0.021(3) -0.008(2) 0.000(2) -0.008(2)
C01B 0.038(3) 0.012(2) 0.022(3) -0.001(2) -0.012(2) -0.002(2)
C01C 0.021(3) 0.022(3) 0.027(3) -0.011(2) 0.001(2) -0.004(2)
C01D 0.029(3) 0.028(3) 0.023(3) -0.011(2) 0.002(2) -0.008(2)
C01E 0.031(3) 0.030(3) 0.011(2) -0.005(2) 0.004(2) -0.012(2)
C01F 0.024(3) 0.020(2) 0.012(2) -0.0025(19) 0.002(2) -0.006(2)
C01G 0.020(3) 0.035(3) 0.036(3) -0.021(3) 0.002(2) -0.002(2)
C01H 0.017(3) 0.030(3) 0.027(3) -0.018(2) -0.002(2) -0.003(2)
C01I 0.029(3) 0.026(3) 0.025(3) -0.010(2) 0.003(2) -0.008(2)
C01J 0.049(5) 0.074(5) 0.063(5) -0.038(4) 0.023(4) -0.010(4)
C01K 0.033(4) 0.132(7) 0.093(6) -0.076(6) -0.010(4) 0.000(5)

loop_
_atom_type_symbol
_atom_type_description
_atom_type_scat_dispersion_real
_atom_type_scat_dispersion_imag
_atom_type_scat_source
C C 0.0033 0.0016 'International Tables Vol C Tables 4.2.6.8 and 6.1.1.4'
H H 0.0000 0.0000 'International Tables Vol C Tables 4.2.6.8 and 6.1.1.4'
Cd Cd -0.8075 1.2024 'International Tables Vol C Tables 4.2.6.8 and 6.1.1.4'
N N 0.0061 0.0033 'International Tables Vol C Tables 4.2.6.8 and 6.1.1.4'
O O 0.0106 0.0060 'International Tables Vol C Tables 4.2.6.8 and 6.1.1.4'

loop_
_geom_angle_atom_site_label_1
_geom_angle_atom_site_label_2
_geom_angle_atom_site_label_3
_geom_angle
_geom_angle_site_symmetry_1
_geom_angle_site_symmetry_3
_geom_angle_publ_flag
O003 Cd01 Cd02 41.91(7) 2_547 2_556 ?
O003 Cd01 O006 88.99(11) 2_547 2_456 ?
O003 Cd01 O007 141.74(10) 2_547 2_456 ?
O003 Cd01 O009 74.91(11) 2_547 2_556 ?
O003 Cd01 C016 115.22(12) 2_547 2_456 ?
O004 Cd01 Cd02 141.31(8) . 2_556 ?
O004 Cd01 O003 102.44(11) . 2_547 ?
O004 Cd01 O006 163.56(11) . 2_456 ?
O004 Cd01 O007 108.81(11) . 2_456 ?
O004 Cd01 O008 108.95(12) . 2_447 ?
O004 Cd01 O009 94.74(12) . 2_556 ?
O004 Cd01 C016 135.71(13) . 2_456 ?
O006 Cd01 Cd02 47.38(7) 2_456 2_556 ?
O006 Cd01 C016 28.68(12) 2_456 2_456 ?
O007 Cd01 Cd02 100.96(8) 2_456 2_556 ?
O007 Cd01 O006 56.42(11) 2_456 2_456 ?
O007 Cd01 O009 80.95(11) 2_456 2_556 ?
O007 Cd01 C016 27.98(12) 2_456 2_456 ?
O008 Cd01 Cd02 81.15(8) 2_447 2_556 ?
O008 Cd01 O003 77.04(11) 2_447 2_547 ?
O008 Cd01 O006 84.93(11) 2_447 2_456 ?
O008 Cd01 O007 111.70(13) 2_447 2_456 ?
O008 Cd01 O009 146.50(11) 2_447 2_556 ?
O008 Cd01 C016 101.74(14) 2_447 2_456 ?
O009 Cd01 Cd02 65.76(8) 2_556 2_556 ?
O009 Cd01 O006 76.67(11) 2_556 2_456 ?
O009 Cd01 C016 74.59(13) 2_556 2_456 ?
C016 Cd01 Cd02 73.50(10) 2_456 2_556 ?
O003 Cd02 Cd01 42.19(7) 1_564 2_556 ?
O003 Cd02 O006 85.80(10) 1_564 1_655 ?
O003 Cd02 O00B 55.19(11) 1_564 1_564 ?
O003 Cd02 C00Y 27.85(11) 1_564 1_564 ?
O005 Cd02 Cd01 83.42(8) . 2_556 ?
O005 Cd02 O003 95.96(12) . 1_564 ?
O005 Cd02 O006 79.64(11) . 1_655 ?
O005 Cd02 O00A 126.95(12) . . ?
O005 Cd02 O00B 141.36(13) . 1_564 ?
O005 Cd02 N00C 90.15(12) . . ?
O005 Cd02 C00Y 120.11(14) . 1_564 ?
O006 Cd02 Cd01 43.90(7) 1_655 2_556 ?
O006 Cd02 C00Y 103.21(11) 1_655 1_564 ?
O00A Cd02 Cd01 105.21(8) . 2_556 ?
O00A Cd02 O003 125.76(11) . 1_564 ?
O00A Cd02 O006 73.34(11) . 1_655 ?
O00A Cd02 O00B 91.67(12) . 1_564 ?
O00A Cd02 N00C 89.83(12) . . ?
O00A Cd02 C00Y 110.17(13) . 1_564 ?
O00B Cd02 Cd01 87.93(7) 1_564 2_556 ?
O00B Cd02 O006 118.10(11) 1_564 1_655 ?
O00B Cd02 C00Y 27.34(11) 1_564 1_564 ?
N00C Cd02 Cd01 164.62(10) . 2_556 ?
N00C Cd02 O003 125.39(12) . 1_564 ?
N00C Cd02 O006 148.24(12) . 1_655 ?
N00C Cd02 O00B 88.44(12) . 1_564 ?
N00C Cd02 C00Y 107.89(13) . 1_564 ?
C00Y Cd02 Cd01 64.27(9) 1_564 2_556 ?
Cd02 O003 Cd01 95.91(11) 1_546 2_547 ?
C00Y O003 Cd01 133.6(3) . 2_547 ?
C00Y O003 Cd02 94.8(3) . 1_546 ?
C00V O004 Cd01 135.3(3) . . ?
C00H O005 Cd02 120.6(3) . . ?
Cd01 O006 Cd02 88.72(10) 2_456 1_455 ?
C016 O006 Cd01 88.6(3) . 2_456 ?
C016 O006 Cd02 151.3(3) . 1_455 ?
C016 O007 Cd01 92.1(3) . 2_456 ?
C00V O008 Cd01 123.9(3) . 2_447 ?
C00H O009 Cd01 137.4(3) . 2_556 ?
C019 O00A Cd02 116.9(3) . . ?
C00Y O00B Cd02 89.8(3) . 1_546 ?
C018 N00C Cd02 123.4(3) . . ?
C01I N00C Cd02 117.6(3) . . ?
C01I N00C C018 117.5(4) . . ?
C00K C00D H00D 119.6 . . ?
C00N C00D H00D 119.6 . . ?
C00N C00D C00K 120.7(4) . . ?
C00L C00E H00E 119.9 . . ?
C00L C00E C010 120.1(4) . . ?
C010 C00E H00E 119.9 . . ?
C019 N1 C01J 121.3(5) . . ?
C019 N1 C01K 122.0(5) . . ?
C01K N1 C01J 116.7(5) . . ?
C00L C00G H00G 120.0 . . ?
C00L C00G C00Z 119.9(4) . . ?
C00Z C00G H00G 120.0 . . ?
O005 C00H C00Q 116.6(4) . . ?
O009 C00H O005 126.7(4) . . ?
O009 C00H C00Q 116.7(4) . . ?
C00J C00I C00U 120.3(4) . . ?
C00J C00I C011 119.1(4) . . ?
C011 C00I C00U 120.5(4) . . ?
C00I C00J H00J 118.6 . . ?
C00I C00J C00M 122.8(4) . . ?
C00M C00J H00J 118.6 . . ?
C00D C00K C00Y 121.0(4) . . ?
C00O C00K C00D 118.8(4) . . ?
C00O C00K C00Y 120.2(4) . . ?
C00E C00L C016 120.6(4) . . ?
C00G C00L C00E 119.9(4) . . ?
C00G C00L C016 119.5(4) . . ?
C00J C00M C00W 117.5(4) . . ?
C00S C00M C00J 117.8(4) . . ?
C00S C00M C00W 124.7(4) . . ?
C00D C00N H00N 119.7 . . ?
C00D C00N C00W 120.5(4) . . ?
C00W C00N H00N 119.7 . . ?
C00K C00O H00O 120.2 . . ?
C01B C00O C00K 119.7(4) . . ?
C01B C00O H00O 120.2 . . ?
C00Z C00P C010 118.1(4) . . ?
C00Z C00P C011 119.6(4) . . ?
C010 C00P C011 122.3(4) . . ?
C017 C00Q C00H 122.3(4) . . ?
C017 C00Q C01F 119.1(4) . . ?
C01F C00Q C00H 118.6(4) . . ?
C013 C00R C00S 121.9(4) . . ?
C01E C00R C00S 119.8(4) . . ?
C01E C00R C013 118.2(4) . . ?
C00M C00S C00R 124.0(4) . . ?
C00M C00S C00T 119.4(4) . . ?
C00T C00S C00R 116.6(4) . . ?
C00S C00T H00T 118.9 . . ?
C011 C00T C00S 122.2(4) . . ?
C011 C00T H00T 118.9 . . ?
C014 C00U C00I 122.5(4) . . ?
C01A C00U C00I 119.3(4) . . ?
C01A C00U C014 118.2(4) . . ?
O004 C00V C012 118.2(4) . . ?
O008 C00V O004 124.3(4) . . ?
O008 C00V C012 117.5(4) . . ?
C00N C00W C00M 121.7(4) . . ?
C01B C00W C00M 120.0(4) . . ?
C01B C00W C00N 118.1(4) . . ?
C012 C00X H00X 119.6 . . ?
C013 C00X H00X 119.6 . . ?
C013 C00X C012 120.9(4) . . ?
O003 C00Y Cd02 57.3(2) . 1_546 ?
O003 C00Y C00K 118.7(4) . . ?
O00B C00Y Cd02 62.9(2) . 1_546 ?
O00B C00Y O003 120.2(4) . . ?
O00B C00Y C00K 121.1(4) . . ?
C00K C00Y Cd02 174.6(3) . 1_546 ?
C00G C00Z C00P 121.1(4) . . ?
C00G C00Z H00Z 119.4 . . ?
C00P C00Z H00Z 119.4 . . ?
C00E C010 C00P 120.8(4) . . ?
C00E C010 H010 119.6 . . ?
C00P C010 H010 119.6 . . ?
C00I C011 C00P 121.4(4) . . ?
C00T C011 C00I 118.6(4) . . ?
C00T C011 C00P 119.9(4) . . ?
C00X C012 C00V 120.6(4) . . ?
C015 C012 C00V 121.1(4) . . ?
C015 C012 C00X 118.4(4) . . ?
C00R C013 H013 119.8 . . ?
C00X C013 C00R 120.5(4) . . ?
C00X C013 H013 119.8 . . ?
C00U C014 H014 119.5 . . ?
C017 C014 C00U 121.0(4) . . ?
C017 C014 H014 119.5 . . ?
C012 C015 H015 119.7 . . ?
C01E C015 C012 120.6(4) . . ?
C01E C015 H015 119.7 . . ?
O006 C016 Cd01 62.7(2) . 2_456 ?
O006 C016 C00L 118.0(4) . . ?
O007 C016 Cd01 60.0(2) . 2_456 ?
O007 C016 O006 121.9(4) . . ?
O007 C016 C00L 120.1(4) . . ?
C00L C016 Cd01 169.3(3) . 2_456 ?
C00Q C017 C014 120.3(4) . . ?
C00Q C017 H017 119.9 . . ?
C014 C017 H017 119.9 . . ?
N00C C018 H018 118.7 . . ?
N00C C018 C01C 122.5(5) . . ?
C01C C018 H018 118.7 . . ?
O00A C019 N1 125.1(5) . . ?
O00A C019 H019 117.4 . . ?
N1 C019 H019 117.4 . . ?
C00U C01A H01A 119.5 . . ?
C01F C01A C00U 121.0(4) . . ?
C01F C01A H01A 119.5 . . ?
C00O C01B C00W 122.1(4) . . ?
C00O C01B H01B 119.0 . . ?
C00W C01B H01B 119.0 . . ?
C018 C01C H01C 119.9 . . ?
C018 C01C C01H 120.2(4) . . ?
C01H C01C H01C 119.9 . . ?
C01H C01D H01D 120.3 . . ?
C01I C01D H01D 120.3 . . ?
C01I C01D C01H 119.4(5) . . ?
C00R C01E H01E 119.2 . . ?
C015 C01E C00R 121.6(4) . . ?
C015 C01E H01E 119.2 . . ?
C00Q C01F H01F 119.8 . . ?
C01A C01F C00Q 120.4(4) . . ?
C01A C01F H01F 119.8 . . ?
C01G C01G H01G 117.7 2_676 . ?
C01G C01G C01H 124.5(6) 2_676 . ?
C01H C01G H01G 117.7 . . ?
C01C C01H C01G 120.3(4) . . ?
C01D C01H C01C 116.7(4) . . ?
C01D C01H C01G 123.0(5) . . ?
N00C C01I C01D 123.5(5) . . ?
N00C C01I H01I 118.2 . . ?
C01D C01I H01I 118.2 . . ?
N1 C01J H01H 109.5 . . ?
N1 C01J H01J 109.5 . . ?
N1 C01J H01K 109.5 . . ?
H01H C01J H01J 109.5 . . ?
H01H C01J H01K 109.5 . . ?
H01J C01J H01K 109.5 . . ?
N1 C01K H01L 109.5 . . ?
N1 C01K H01M 109.5 . . ?
N1 C01K H01N 109.5 . . ?
H01L C01K H01M 109.5 . . ?
H01L C01K H01N 109.5 . . ?
H01M C01K H01N 109.5 . . ?

loop_
_geom_bond_atom_site_label_1
_geom_bond_atom_site_label_2
_geom_bond_distance
_geom_bond_site_symmetry_2
_geom_bond_publ_flag
Cd01 Cd02 3.4224(5) 2_556 ?
Cd01 O003 2.311(3) 2_547 ?
Cd01 O004 2.166(3) . ?
Cd01 O006 2.374(3) 2_456 ?
Cd01 O007 2.312(3) 2_456 ?
Cd01 O008 2.245(3) 2_447 ?
Cd01 O009 2.340(3) 2_556 ?
Cd01 C016 2.670(5) 2_456 ?
Cd02 Cd01 3.4224(5) 2_556 ?
Cd02 O003 2.298(3) 1_564 ?
Cd02 O005 2.194(3) . ?
Cd02 O006 2.519(3) 1_655 ?
Cd02 O00A 2.247(3) . ?
Cd02 O00B 2.422(3) 1_564 ?
Cd02 N00C 2.286(3) . ?
Cd02 C00Y 2.721(4) 1_564 ?
O003 Cd01 2.311(3) 2_547 ?
O003 Cd02 2.298(3) 1_546 ?
O003 C00Y 1.276(5) . ?
O004 C00V 1.266(5) . ?
O005 C00H 1.265(5) . ?
O006 Cd01 2.374(3) 2_456 ?
O006 Cd02 2.519(3) 1_455 ?
O006 C016 1.282(5) . ?
O007 Cd01 2.313(3) 2_456 ?
O007 C016 1.253(5) . ?
O008 Cd01 2.245(3) 2_447 ?
O008 C00V 1.246(5) . ?
O009 Cd01 2.340(3) 2_556 ?
O009 C00H 1.261(5) . ?
O00A C019 1.246(5) . ?
O00B Cd02 2.422(3) 1_546 ?
O00B C00Y 1.249(5) . ?
N00C C018 1.342(6) . ?
N00C C01I 1.341(6) . ?
C00D H00D 0.9500 . ?
C00D C00K 1.395(6) . ?
C00D C00N 1.382(6) . ?
C00E H00E 0.9500 . ?
C00E C00L 1.384(6) . ?
C00E C010 1.391(6) . ?
N1 C019 1.312(6) . ?
N1 C01J 1.464(6) . ?
N1 C01K 1.458(7) . ?
C00G H00G 0.9500 . ?
C00G C00L 1.376(6) . ?
C00G C00Z 1.392(6) . ?
C00H C00Q 1.507(6) . ?
C00I C00J 1.385(6) . ?
C00I C00U 1.495(6) . ?
C00I C011 1.403(6) . ?
C00J H00J 0.9500 . ?
C00J C00M 1.406(6) . ?
C00K C00O 1.390(6) . ?
C00K C00Y 1.497(6) . ?
C00L C016 1.501(6) . ?
C00M C00S 1.398(6) . ?
C00M C00W 1.490(6) . ?
C00N H00N 0.9500 . ?
C00N C00W 1.391(6) . ?
C00O H00O 0.9500 . ?
C00O C01B 1.377(6) . ?
C00P C00Z 1.394(6) . ?
C00P C010 1.394(6) . ?
C00P C011 1.489(6) . ?
C00Q C017 1.380(6) . ?
C00Q C01F 1.391(6) . ?
C00R C00S 1.498(6) . ?
C00R C013 1.392(6) . ?
C00R C01E 1.390(6) . ?
C00S C00T 1.402(6) . ?
C00T H00T 0.9500 . ?
C00T C011 1.391(6) . ?
C00U C014 1.393(6) . ?
C00U C01A 1.386(6) . ?
C00V C012 1.509(6) . ?
C00W C01B 1.383(6) . ?
C00X H00X 0.9500 . ?
C00X C012 1.392(6) . ?
C00X C013 1.391(6) . ?
C00Y Cd02 2.721(4) 1_546 ?
C00Z H00Z 0.9500 . ?
C010 H010 0.9500 . ?
C012 C015 1.392(6) . ?
C013 H013 0.9500 . ?
C014 H014 0.9500 . ?
C014 C017 1.385(6) . ?
C015 H015 0.9500 . ?
C015 C01E 1.376(6) . ?
C016 Cd01 2.670(5) 2_456 ?
C017 H017 0.9500 . ?
C018 H018 0.9500 . ?
C018 C01C 1.373(6) . ?
C019 H019 0.9500 . ?
C01A H01A 0.9500 . ?
C01A C01F 1.380(6) . ?
C01B H01B 0.9500 . ?
C01C H01C 0.9500 . ?
C01C C01H 1.400(6) . ?
C01D H01D 0.9500 . ?
C01D C01H 1.394(6) . ?
C01D C01I 1.372(6) . ?
C01E H01E 0.9500 . ?
C01F H01F 0.9500 . ?
C01G C01G 1.348(9) 2_676 ?
C01G H01G 0.9500 . ?
C01G C01H 1.474(6) . ?
C01I H01I 0.9500 . ?
C01J H01H 0.9800 . ?
C01J H01J 0.9800 . ?
C01J H01K 0.9800 . ?
C01K H01L 0.9800 . ?
C01K H01M 0.9800 . ?
C01K H01N 0.9800 . ?

loop_
_geom_torsion_atom_site_label_1
_geom_torsion_atom_site_label_2
_geom_torsion_atom_site_label_3
_geom_torsion_atom_site_label_4
_geom_torsion
_geom_torsion_site_symmetry_1
_geom_torsion_site_symmetry_2
_geom_torsion_site_symmetry_3
_geom_torsion_site_symmetry_4
_geom_torsion_publ_flag
Cd01 O003 C00Y Cd02 -102.9(3) 2_547 . . 1_546 ?
Cd01 O003 C00Y O00B -102.5(5) 2_547 . . . ?
Cd01 O003 C00Y C00K 81.3(5) 2_547 . . . ?
Cd01 O004 C00V O008 91.7(5) . . . . ?
Cd01 O004 C00V C012 -90.0(5) . . . . ?
Cd01 O006 C016 O007 10.3(5) 2_456 . . . ?
Cd01 O006 C016 C00L -167.9(4) 2_456 . . . ?
Cd01 O007 C016 O006 -10.6(5) 2_456 . . . ?
Cd01 O007 C016 C00L 167.6(4) 2_456 . . . ?
Cd01 O008 C00V O004 -8.4(7) 2_447 . . . ?
Cd01 O008 C00V C012 173.3(3) 2_447 . . . ?
Cd01 O009 C00H O005 32.6(7) 2_556 . . . ?
Cd01 O009 C00H C00Q -148.1(3) 2_556 . . . ?
Cd02 O003 C00Y O00B 0.4(5) 1_546 . . . ?
Cd02 O003 C00Y C00K -175.8(3) 1_546 . . . ?
Cd02 O005 C00H O009 -5.8(6) . . . . ?
Cd02 O005 C00H C00Q 174.9(3) . . . . ?
Cd02 O006 C016 Cd01 84.8(6) 1_455 . . 2_456 ?
Cd02 O006 C016 O007 95.1(7) 1_455 . . . ?
Cd02 O006 C016 C00L -83.1(7) 1_455 . . . ?
Cd02 O00A C019 N1 -173.7(4) . . . . ?
Cd02 O00B C00Y O003 -0.4(4) 1_546 . . . ?
Cd02 O00B C00Y C00K 175.8(4) 1_546 . . . ?
Cd02 N00C C018 C01C -163.6(4) . . . . ?
Cd02 N00C C01I C01D 163.1(4) . . . . ?
O004 C00V C012 C00X 179.2(4) . . . . ?
O004 C00V C012 C015 -0.9(7) . . . . ?
O005 C00H C00Q C017 11.8(7) . . . . ?
O005 C00H C00Q C01F -170.3(4) . . . . ?
O008 C00V C012 C00X -2.3(7) . . . . ?
O008 C00V C012 C015 177.5(4) . . . . ?
O009 C00H C00Q C017 -167.5(4) . . . . ?
O009 C00H C00Q C01F 10.3(6) . . . . ?
N00C C018 C01C C01H 1.3(7) . . . . ?
C00D C00K C00O C01B 3.1(7) . . . . ?
C00D C00K C00Y O003 -19.7(7) . . . . ?
C00D C00K C00Y O00B 164.0(5) . . . . ?
C00D C00N C00W C00M 178.4(4) . . . . ?
C00D C00N C00W C01B 1.6(7) . . . . ?
C00E C00L C016 Cd01 94.0(18) . . . 2_456 ?
C00E C00L C016 O006 -175.1(4) . . . . ?
C00E C00L C016 O007 6.6(7) . . . . ?
C00G C00L C016 Cd01 -85.1(19) . . . 2_456 ?
C00G C00L C016 O006 5.8(7) . . . . ?
C00G C00L C016 O007 -172.5(5) . . . . ?
C00H C00Q C017 C014 177.2(4) . . . . ?
C00H C00Q C01F C01A -177.4(4) . . . . ?
C00I C00J C00M C00S -0.3(7) . . . . ?
C00I C00J C00M C00W 177.5(4) . . . . ?
C00I C00U C014 C017 -178.1(4) . . . . ?
C00I C00U C01A C01F 178.0(4) . . . . ?
C00J C00I C00U C014 -56.0(6) . . . . ?
C00J C00I C00U C01A 123.7(5) . . . . ?
C00J C00I C011 C00P 174.0(4) . . . . ?
C00J C00I C011 C00T -3.4(6) . . . . ?
C00J C00M C00S C00R -179.4(4) . . . . ?
C00J C00M C00S C00T -1.4(6) . . . . ?
C00J C00M C00W C00N -132.4(5) . . . . ?
C00J C00M C00W C01B 44.3(6) . . . . ?
C00K C00D C00N C00W 0.2(7) . . . . ?
C00K C00O C01B C00W -1.3(8) . . . . ?
C00L C00E C010 C00P -0.7(7) . . . . ?
C00L C00G C00Z C00P -0.9(7) . . . . ?
C00M C00S C00T C011 0.7(7) . . . . ?
C00M C00W C01B C00O -177.9(5) . . . . ?
C00N C00D C00K C00O -2.5(7) . . . . ?
C00N C00D C00K C00Y 175.9(4) . . . . ?
C00N C00W C01B C00O -1.1(8) . . . . ?
C00O C00K C00Y O003 158.7(4) . . . . ?
C00O C00K C00Y O00B -17.5(7) . . . . ?
C00R C00S C00T C011 178.8(4) . . . . ?
C00S C00M C00W C00N 45.3(7) . . . . ?
C00S C00M C00W C01B -138.0(5) . . . . ?
C00S C00R C013 C00X 176.8(4) . . . . ?
C00S C00R C01E C015 -177.4(4) . . . . ?
C00S C00T C011 C00I 1.7(6) . . . . ?
C00S C00T C011 C00P -175.7(4) . . . . ?
C00U C00I C00J C00M -173.4(4) . . . . ?
C00U C00I C011 C00P -9.8(6) . . . . ?
C00U C00I C011 C00T 172.8(4) . . . . ?
C00U C014 C017 C00Q -0.7(7) . . . . ?
C00U C01A C01F C00Q 1.0(7) . . . . ?
C00V C012 C015 C01E -179.4(4) . . . . ?
C00W C00M C00S C00R 2.9(7) . . . . ?
C00W C00M C00S C00T -179.1(4) . . . . ?
C00X C012 C015 C01E 0.5(7) . . . . ?
C00Y C00K C00O C01B -175.4(5) . . . . ?
C00Z C00G C00L C00E 0.6(7) . . . . ?
C00Z C00G C00L C016 179.7(4) . . . . ?
C00Z C00P C010 C00E 0.4(7) . . . . ?
C00Z C00P C011 C00I -51.5(6) . . . . ?
C00Z C00P C011 C00T 125.9(5) . . . . ?
C010 C00E C00L C00G 0.2(7) . . . . ?
C010 C00E C00L C016 -178.9(4) . . . . ?
C010 C00P C00Z C00G 0.4(7) . . . . ?
C010 C00P C011 C00I 126.8(5) . . . . ?
C010 C00P C011 C00T -55.9(6) . . . . ?
C011 C00I C00J C00M 2.8(7) . . . . ?
C011 C00I C00U C014 127.9(5) . . . . ?
C011 C00I C00U C01A -52.4(6) . . . . ?
C011 C00P C00Z C00G 178.7(4) . . . . ?
C011 C00P C010 C00E -177.9(4) . . . . ?
C012 C00X C013 C00R 1.0(7) . . . . ?
C012 C015 C01E C00R 0.1(8) . . . . ?
C013 C00R C00S C00M 63.9(6) . . . . ?
C013 C00R C00S C00T -114.1(5) . . . . ?
C013 C00R C01E C015 -0.2(7) . . . . ?
C013 C00X C012 C00V 178.9(4) . . . . ?
C013 C00X C012 C015 -1.0(7) . . . . ?
C014 C00U C01A C01F -2.3(7) . . . . ?
C017 C00Q C01F C01A 0.5(7) . . . . ?
C018 N00C C01I C01D -3.4(7) . . . . ?
C018 C01C C01H C01D -3.4(7) . . . . ?
C018 C01C C01H C01G 176.1(5) . . . . ?
C01A C00U C014 C017 2.2(7) . . . . ?
C01E C00R C00S C00M -119.0(5) . . . . ?
C01E C00R C00S C00T 63.0(6) . . . . ?
C01E C00R C013 C00X -0.4(7) . . . . ?
C01F C00Q C017 C014 -0.6(7) . . . . ?
C01G C01G C01H C01C -176.4(6) 2_676 . . . ?
C01G C01G C01H C01D 3.1(10) 2_676 . . . ?
C01H C01D C01I N00C 1.2(8) . . . . ?
C01I N00C C018 C01C 2.1(7) . . . . ?
C01I C01D C01H C01C 2.2(7) . . . . ?
C01I C01D C01H C01G -177.3(5) . . . . ?
C01J N1 C019 O00A -178.8(5) . . . . ?
C01K N1 C019 O00A 1.2(8) . . . . ?
